data_7035615
loop_
_publ_author_name
'Luan, Lindong'
'Yang, Meng'
'Bian, Yixuan'
'Lin, Zhien'
'Huang, Hui'

_publ_section_title
;
 Solvent-free synthesis of new metal phosphate-oxalates: influence of
 different metal ions on the framework structures.
;
_journal_issue 30
_journal_name_full 'Dalton transactions (Cambridge, England : 2003)'
_journal_page_first 13485
_journal_page_last 13489
_journal_paper_doi 10.1039/c5dt01613d
_journal_volume 44
_journal_year 2015
_chemical_formula_moiety 'C2 H2 O8 P Zn, C2 H7 N'
_chemical_formula_sum 'C4 H9 N O8 P Zn'
_chemical_formula_weight 295.46
_space_group_crystal_system orthorhombic
_space_group_IT_number 56
_space_group_name_Hall '-P 2ab 2ac'
_space_group_name_H-M_alt 'P c c n'
_symmetry_space_group_name_Hall '-P 2ab 2ac'
_symmetry_space_group_name_H-M 'P c c n'
_atom_sites_solution_hydrogens geom
_atom_sites_solution_primary direct
_audit_creation_date 2015-06-27
_audit_creation_method
;
Olex2 1.2
(compiled 2015.01.26 svn.r3150 for OlexSys, GUI svn.r4998)
;
_audit_update_record
;
2015-06-27 deposited with the CCDC.
2015-07-01 downloaded from the CCDC.
;
_cell_angle_alpha 90
_cell_angle_beta 90
_cell_angle_gamma 90
_cell_formula_units_Z 8
_cell_length_a 8.21854(16)
_cell_length_b 16.3878(3)
_cell_length_c 13.2772(2)
_cell_measurement_reflns_used 3189
_cell_measurement_temperature 293
_cell_measurement_theta_max 72.4960
_cell_measurement_theta_min 4.2670
_cell_volume 1788.22(5)
_computing_cell_refinement
;
CrysAlisPro, Agilent Technologies,
Version 1.171.37.33 (release 27-03-2014 CrysAlis171 .NET)
(compiled Mar 27 2014,17:12:48)
;
_computing_data_collection
;
CrysAlisPro, Agilent Technologies,
Version 1.171.37.33 (release 27-03-2014 CrysAlis171 .NET)
(compiled Mar 27 2014,17:12:48)
;
_computing_data_reduction
;
CrysAlisPro, Agilent Technologies,
Version 1.171.37.33 (release 27-03-2014 CrysAlis171 .NET)
(compiled Mar 27 2014,17:12:48)
;
_computing_molecular_graphics 'Olex2 (Dolomanov et al., 2009)'
_computing_publication_material 'Olex2 (Dolomanov et al., 2009)'
_computing_structure_refinement 'ShelXL (Sheldrick, 2008)'
_computing_structure_solution 'ShelXT (Sheldrick, 2015)'
_diffrn_ambient_temperature 293
_diffrn_detector 'CCD plate'
_diffrn_detector_area_resol_mean 15.9595
_diffrn_detector_type EosS2
_diffrn_measured_fraction_theta_full 1.000
_diffrn_measured_fraction_theta_max 1.000
_diffrn_measurement_details
;
  1 omega    1.00   75.00   1.0000    1.0000
omega____ theta____ kappa____ phi______ frames
    -       36.2921  -99.0000  -90.0000 74

  2 omega   23.00   90.00   1.0000    1.0000
omega____ theta____ kappa____ phi______ frames
    -       36.2921 -125.0000   60.0000 67

  3 omega    1.00   75.00   1.0000    1.0000
omega____ theta____ kappa____ phi______ frames
    -       36.2921  -99.0000  150.0000 74

  4 omega   20.00  104.00   1.0000    1.0000
omega____ theta____ kappa____ phi______ frames
    -       36.2921   57.0000 -180.0000 84

  5 omega   40.00   98.00   1.0000    4.0000
omega____ theta____ kappa____ phi______ frames
    -      108.0000  -45.0000    0.0000 58

  6 omega   38.00   91.00   1.0000    4.0000
omega____ theta____ kappa____ phi______ frames
    -      108.0000  -30.0000  -60.0000 53

  7 omega   38.00   91.00   1.0000    4.0000
omega____ theta____ kappa____ phi______ frames
    -      108.0000  -30.0000 -180.0000 53

  8 omega   52.00  106.00   1.0000    4.0000
omega____ theta____ kappa____ phi______ frames
    -      108.0000  -94.0000    0.0000 54

  9 omega   39.00  103.00   1.0000    4.0000
omega____ theta____ kappa____ phi______ frames
    -      108.0000  -94.0000  -60.0000 64

 10 omega   62.00   87.00   1.0000    4.0000
omega____ theta____ kappa____ phi______ frames
    -      108.0000  -30.0000 -120.0000 25

 11 omega   40.00   98.00   1.0000    4.0000
omega____ theta____ kappa____ phi______ frames
    -      108.0000  -45.0000  120.0000 58

 12 omega   66.00   98.00   1.0000    4.0000
omega____ theta____ kappa____ phi______ frames
    -      108.0000  -45.0000  -90.0000 32
;
_diffrn_measurement_device 'four-circle diffractometer'
_diffrn_measurement_device_type 'New Gemini, Dual, Cu at zero, EosS2'
_diffrn_measurement_method '\w scans'
_diffrn_orient_matrix_UB_11 -0.1798119000
_diffrn_orient_matrix_UB_12 -0.0183500000
_diffrn_orient_matrix_UB_13 -0.0237292000
_diffrn_orient_matrix_UB_21 -0.0124289000
_diffrn_orient_matrix_UB_22 0.0807773000
_diffrn_orient_matrix_UB_23 -0.0588609000
_diffrn_orient_matrix_UB_31 0.0515015000
_diffrn_orient_matrix_UB_32 -0.0444412000
_diffrn_orient_matrix_UB_33 -0.0971373000
_diffrn_radiation_monochromator graphite
_diffrn_radiation_probe x-ray
_diffrn_radiation_type CuK\a
_diffrn_radiation_wavelength 1.54184
_diffrn_reflns_av_R_equivalents 0.0296
_diffrn_reflns_av_unetI/netI 0.0276
_diffrn_reflns_laue_measured_fraction_full 1.000
_diffrn_reflns_laue_measured_fraction_max 1.000
_diffrn_reflns_limit_h_max 9
_diffrn_reflns_limit_h_min -9
_diffrn_reflns_limit_k_max 13
_diffrn_reflns_limit_k_min -19
_diffrn_reflns_limit_l_max 9
_diffrn_reflns_limit_l_min -15
_diffrn_reflns_number 5107
_diffrn_reflns_point_group_measured_fraction_full 1.000
_diffrn_reflns_point_group_measured_fraction_max 1.000
_diffrn_reflns_theta_full 67.050
_diffrn_reflns_theta_max 67.050
_diffrn_reflns_theta_min 5.399
_diffrn_source 'Enhance (Cu) X-ray Source'
_exptl_absorpt_coefficient_mu 5.879
_exptl_absorpt_correction_T_max 1.00000
_exptl_absorpt_correction_T_min 0.58493
_exptl_absorpt_correction_type multi-scan
_exptl_absorpt_process_details
;
CrysAlisPro, Agilent Technologies,
Version 1.171.37.33 (release 27-03-2014 CrysAlis171 .NET)
(compiled Mar 27 2014,17:12:48)
Empirical absorption correction using spherical harmonics,
 implemented in SCALE3 ABSPACK scaling algorithm.
;
_exptl_crystal_colour 'clear colourless'
_exptl_crystal_colour_lustre clear
_exptl_crystal_colour_primary colourless
_exptl_crystal_density_diffrn 2.195
_exptl_crystal_F_000 1192
_exptl_crystal_size_max 0.32
_exptl_crystal_size_mid 0.26
_exptl_crystal_size_min 0.2
_refine_diff_density_max 1.240
_refine_diff_density_min -0.545
_refine_diff_density_rms 0.134
_refine_ls_extinction_coef 0.00152(19)
_refine_ls_extinction_expression Fc^*^=kFc[1+0.001xFc^2^\l^3^/sin(2\q)]^-1/4^
_refine_ls_extinction_method 'SHELXL-2014/7 (Sheldrick 2014'
_refine_ls_goodness_of_fit_ref 1.075
_refine_ls_hydrogen_treatment constr
_refine_ls_matrix_type full
_refine_ls_number_parameters 145
_refine_ls_number_reflns 1597
_refine_ls_number_restraints 1
_refine_ls_restrained_S_all 1.077
_refine_ls_R_factor_all 0.0473
_refine_ls_R_factor_gt 0.0458
_refine_ls_shift/su_max 0.000
_refine_ls_shift/su_mean 0.000
_refine_ls_structure_factor_coef Fsqd
_refine_ls_weighting_details 'w=1/[\s^2^(Fo^2^)+(0.0744P)^2^+4.2938P] where P=(Fo^2^+2Fc^2^)/3'
_refine_ls_weighting_scheme calc
_refine_ls_wR_factor_gt 0.1201
_refine_ls_wR_factor_ref 0.1218
_reflns_Friedel_coverage 0.000
_reflns_number_gt 1516
_reflns_number_total 1597
_reflns_threshold_expression 'I > 2\s(I)'
_cod_data_source_file c5dt01613d2.cif
_cod_data_source_block 1
_cod_depositor_comments 'Adding full bibliography for 7035614--7035619.cif.'
_cod_original_cell_volume 1788.22(6)
_cod_database_code 7035615
_shelx_space_group_comment
;
The symmetry employed for this shelxl refinement is uniquely defined
by the following loop, which should always be used as a source of
symmetry information in preference to the above space-group names.
They are only intended as comments.
;
_reflns_odcompleteness_completeness 99.84
_reflns_odcompleteness_iscentric 1
_reflns_odcompleteness_theta 66.97
_olex2_refinement_description
;
1. Fixed Uiso
 At 1.2 times of:
  All C(H,H) groups, All C(H,H,H,H) groups, All N(H,H,H) groups
 At 1.5 times of:
  All O(H) groups
2. Restrained distances
 C4-C5'
 1.51 with sigma of 0.01
3. Uiso/Uaniso restraints and constraints
Uanis(C5) = Uanis(C5')
4. Others
 Sof(H4BC)=Sof(H4BD)=Sof(C5')=Sof(H5'A)=Sof(H5'B)=1-FVAR(1)
 Sof(H4AA)=Sof(H4AB)=Sof(C5)=Sof(H5A)=Sof(H5B)=FVAR(1)
5.a Secondary CH2 refined with riding coordinates:
 C4(H4AA,H4AB), C4(H4BC,H4BD), C5(H5A,H5B), C5'(H5'A,H5'B)
5.b Idealised Me refined as rotating group:
 N1(H1A,H1B,H1C)
5.c Idealised tetrahedral OH refined as rotating group:
 O3(H3), O4(H4)
;
_shelx_shelxl_version_number 2014/7
_olex2_submission_special_instructions 'No special instructions were received'

loop_
_space_group_symop_operation_xyz
'x, y, z'
'-x+1/2, -y+1/2, z'
'-x, y+1/2, -z+1/2'
'x+1/2, -y, -z+1/2'
'-x, -y, -z'
'x-1/2, y-1/2, -z'
'x, -y-1/2, z-1/2'
'-x-1/2, y, z-1/2'

loop_
_atom_site_label
_atom_site_type_symbol
_atom_site_fract_x
_atom_site_fract_y
_atom_site_fract_z
_atom_site_U_iso_or_equiv
_atom_site_adp_type
_atom_site_occupancy
_atom_site_site_symmetry_order
_atom_site_calc_flag
_atom_site_refinement_flags_posn
_atom_site_refinement_flags_adp
_atom_site_refinement_flags_occupancy
_atom_site_disorder_assembly
_atom_site_disorder_group
Zn1 Zn 0.29785(6) 0.58194(3) 0.63227(4) 0.0175(3) Uani 1 1 d . . . . .
P1 P 0.43137(11) 0.43557(5) 0.77770(7) 0.0164(3) Uani 1 1 d . . . . .
O1 O 0.3632(4) 0.51794(18) 0.7558(2) 0.0336(7) Uani 1 1 d . . . . .
O2 O 0.5509(4) 0.4348(2) 0.8622(2) 0.0270(7) Uani 1 1 d . . . . .
O3 O 0.2907(4) 0.3738(2) 0.7987(3) 0.0393(9) Uani 1 1 d . . . . .
H3 H 0.2256 0.3942 0.8381 0.059 Uiso 1 1 calc GR . . . .
O4 O 0.5100(4) 0.39937(18) 0.67853(19) 0.0263(6) Uani 1 1 d . . . . .
H4 H 0.5941 0.3751 0.6928 0.039 Uiso 1 1 calc GR . . . .
O5 O 0.2895(3) 0.49520(17) 0.5150(2) 0.0219(6) Uani 1 1 d . . . . .
O6 O 0.4520(3) 0.42328(16) 0.4138(2) 0.0217(6) Uani 1 1 d . . . . .
O7 O 0.2699(4) 0.68265(16) 0.5346(2) 0.0241(6) Uani 1 1 d . . . . .
O8 O 0.2790(4) 0.68348(17) 0.7366(2) 0.0246(6) Uani 1 1 d . . . . .
C1 C 0.4252(4) 0.4767(2) 0.4793(3) 0.0174(7) Uani 1 1 d . . . . .
C2 C 0.2500 0.7500 0.5770(4) 0.0189(10) Uani 1 2 d S T P . .
C3 C 0.2500 0.7500 0.6945(4) 0.0176(10) Uani 1 2 d S T P . .
C4 C 0.5754(9) 0.6992(5) 0.8972(5) 0.0662(19) Uani 1 1 d D . . . .
H4AA H 0.4865 0.7327 0.8727 0.079 Uiso 0.558(12) 1 calc R . . A 1
H4AB H 0.6524 0.6936 0.8422 0.079 Uiso 0.558(12) 1 calc R . . A 1
H4BC H 0.4932 0.7408 0.9074 0.079 Uiso 0.442(12) 1 calc R . . A 2
H4BD H 0.6144 0.7024 0.8284 0.079 Uiso 0.442(12) 1 calc R . . A 2
C5 C 0.6597(12) 0.7463(8) 0.9809(9) 0.051(2) Uani 0.558(12) 1 d . . . A 1
H5A H 0.6153 0.8011 0.9808 0.061 Uiso 0.558(12) 1 calc R . . A 1
H5B H 0.6284 0.7213 1.0442 0.061 Uiso 0.558(12) 1 calc R . . A 1
C5' C 0.7115(14) 0.7094(11) 0.9696(10) 0.051(2) Uani 0.442(12) 1 d D . . A 2
H5'A H 0.6710 0.6983 1.0368 0.061 Uiso 0.442(12) 1 calc R . . A 2
H5'B H 0.7940 0.6689 0.9545 0.061 Uiso 0.442(12) 1 calc R . . A 2
N1 N 0.5093(6) 0.6175(2) 0.9188(3) 0.0393(9) Uani 1 1 d . . . . .
H1A H 0.4413 0.6030 0.8698 0.047 Uiso 1 1 calc GR . . . .
H1B H 0.4561 0.6186 0.9772 0.047 Uiso 1 1 calc GR . . . .
H1C H 0.5904 0.5817 0.9224 0.047 Uiso 1 1 calc GR . . . .

loop_
_atom_site_aniso_label
_atom_site_aniso_U_11
_atom_site_aniso_U_22
_atom_site_aniso_U_33
_atom_site_aniso_U_23
_atom_site_aniso_U_13
_atom_site_aniso_U_12
Zn1 0.0189(4) 0.0129(3) 0.0208(4) -0.00097(17) 0.00183(17) 0.00259(16)
P1 0.0164(5) 0.0133(5) 0.0195(5) -0.0009(3) -0.0010(3) 0.0015(3)
O1 0.0501(19) 0.0279(16) 0.0227(13) 0.0046(12) 0.0029(13) 0.0195(15)
O2 0.0197(14) 0.0356(16) 0.0257(15) -0.0069(11) -0.0030(11) 0.0073(12)
O3 0.0331(18) 0.0286(17) 0.056(2) -0.0174(15) 0.0171(14) -0.0119(13)
O4 0.0266(15) 0.0290(14) 0.0233(14) -0.0034(11) -0.0004(11) 0.0084(12)
O5 0.0193(14) 0.0208(13) 0.0255(14) -0.0074(11) 0.0037(10) 0.0003(10)
O6 0.0193(13) 0.0216(13) 0.0243(14) -0.0077(10) 0.0008(10) 0.0023(10)
O7 0.0347(16) 0.0124(13) 0.0251(14) -0.0015(10) 0.0017(12) 0.0015(11)
O8 0.0359(16) 0.0119(13) 0.0260(14) -0.0003(10) -0.0034(11) -0.0008(11)
C1 0.0193(18) 0.0134(16) 0.0196(17) 0.0017(13) 0.0002(14) 0.0015(14)
C2 0.016(2) 0.017(2) 0.023(3) 0.000 0.000 -0.001(2)
C3 0.018(2) 0.012(2) 0.023(3) 0.000 0.000 -0.002(2)
C4 0.078(5) 0.069(4) 0.051(3) 0.001(3) -0.001(3) -0.030(4)
C5 0.027(5) 0.057(7) 0.068(5) -0.008(5) 0.000(4) 0.003(4)
C5' 0.027(5) 0.057(7) 0.068(5) -0.008(5) 0.000(4) 0.003(4)
N1 0.056(3) 0.0280(19) 0.034(2) -0.0077(16) 0.0023(18) 0.0102(19)

loop_
_atom_type_symbol
_atom_type_description
_atom_type_scat_dispersion_real
_atom_type_scat_dispersion_imag
_atom_type_scat_source
C C 0.0181 0.0091 'International Tables Vol C Tables 4.2.6.8 and 6.1.1.4'
H H 0.0000 0.0000 'International Tables Vol C Tables 4.2.6.8 and 6.1.1.4'
N N 0.0311 0.0180 'International Tables Vol C Tables 4.2.6.8 and 6.1.1.4'
O O 0.0492 0.0322 'International Tables Vol C Tables 4.2.6.8 and 6.1.1.4'
P P 0.2955 0.4335 'International Tables Vol C Tables 4.2.6.8 and 6.1.1.4'
Zn Zn -1.5491 0.6778 'International Tables Vol C Tables 4.2.6.8 and 6.1.1.4'

loop_
_geom_angle_atom_site_label_1
_geom_angle_atom_site_label_2
_geom_angle_atom_site_label_3
_geom_angle
_geom_angle_site_symmetry_1
_geom_angle_site_symmetry_3
O1 Zn1 O2 99.47(14) . 4_466
O1 Zn1 O5 104.95(12) . .
O1 Zn1 O6 87.48(12) . 5_666
O1 Zn1 O7 159.00(12) . .
O1 Zn1 O8 84.19(11) . .
O2 Zn1 O5 84.49(11) 4_466 .
O2 Zn1 O6 162.43(11) 4_466 5_666
O2 Zn1 O7 91.10(12) 4_466 .
O2 Zn1 O8 90.54(11) 4_466 .
O5 Zn1 O6 78.11(10) . 5_666
O5 Zn1 O7 94.03(11) . .
O5 Zn1 O8 170.18(11) . .
O6 Zn1 O8 106.30(10) 5_666 .
O7 Zn1 O6 87.73(11) . 5_666
O7 Zn1 O8 77.57(11) . .
O1 P1 O2 113.70(19) . .
O1 P1 O3 110.1(2) . .
O1 P1 O4 109.32(16) . .
O2 P1 O3 110.4(2) . .
O2 P1 O4 110.73(16) . .
O3 P1 O4 101.97(17) . .
P1 O1 Zn1 136.80(18) . .
P1 O2 Zn1 132.89(17) . 4_566
P1 O3 H3 109.5 . .
P1 O4 H4 109.5 . .
C1 O5 Zn1 114.5(2) . .
C1 O6 Zn1 113.2(2) . 5_666
C2 O7 Zn1 115.4(3) . .
C3 O8 Zn1 113.4(3) . .
O5 C1 O6 126.1(3) . .
O5 C1 C1 117.0(4) . 5_666
O6 C1 C1 116.9(4) . 5_666
O7 C2 O7 126.5(5) . 2_565
O7 C2 C3 116.8(2) 2_565 .
O7 C2 C3 116.8(2) . .
O8 C3 O8 126.8(5) 2_565 .
O8 C3 C2 116.6(2) 2_565 .
O8 C3 C2 116.6(2) . .
H4AA C4 H4AB 107.0 . .
H4BC C4 H4BD 108.9 . .
C5 C4 H4AA 107.5 . .
C5 C4 H4AB 107.5 . .
C5' C4 H4BC 110.8 . .
C5' C4 H4BD 110.8 . .
N1 C4 H4AA 107.5 . .
N1 C4 H4AB 107.5 . .
N1 C4 H4BC 110.8 . .
N1 C4 H4BD 110.8 . .
N1 C4 C5 119.2(7) . .
N1 C4 C5' 104.8(8) . .
C4 C5 H5A 107.4 . .
C4 C5 H5B 107.4 . .
C5 C5 C4 119.7(8) 2_665 .
C5 C5 H5A 107.4 2_665 .
C5 C5 H5B 107.4 2_665 .
H5A C5 H5B 106.9 . .
C4 C5' H5'A 108.5 . .
C4 C5' H5'B 108.5 . .
C5' C5' C4 115.2(12) 2_665 .
C5' C5' H5'A 108.5 2_665 .
C5' C5' H5'B 108.5 2_665 .
H5'A C5' H5'B 107.5 . .
C4 N1 H1A 109.5 . .
C4 N1 H1B 109.5 . .
C4 N1 H1C 109.5 . .
H1A N1 H1B 109.5 . .
H1A N1 H1C 109.5 . .
H1B N1 H1C 109.5 . .

loop_
_geom_bond_atom_site_label_1
_geom_bond_atom_site_label_2
_geom_bond_distance
_geom_bond_site_symmetry_2
Zn1 O1 2.019(3) .
Zn1 O2 2.049(3) 4_466
Zn1 O5 2.109(3) .
Zn1 O6 2.147(3) 5_666
Zn1 O7 2.111(3) .
Zn1 O8 2.171(3) .
P1 O1 1.490(3) .
P1 O2 1.491(3) .
P1 O3 1.562(3) .
P1 O4 1.582(3) .
O2 Zn1 2.049(3) 4_566
O3 H3 0.8200 .
O4 H4 0.8200 .
O5 C1 1.249(4) .
O6 Zn1 2.147(3) 5_666
O6 C1 1.253(4) .
O7 C2 1.250(4) .
O8 C3 1.248(4) .
C1 C1 1.548(7) 5_666
C2 O7 1.250(4) 2_565
C2 C3 1.560(7) .
C3 O8 1.248(4) 2_565
C4 H4AA 0.9700 .
C4 H4AB 0.9700 .
C4 H4BC 0.9700 .
C4 H4BD 0.9700 .
C4 C5 1.519(12) .
C4 C5' 1.483(9) .
C4 N1 1.473(8) .
C5 C5 1.490(19) 2_665
C5 H5A 0.9700 .
C5 H5B 0.9700 .
C5' C5' 1.47(3) 2_665
C5' H5'A 0.9700 .
C5' H5'B 0.9700 .
N1 H1A 0.8900 .
N1 H1B 0.8900 .
N1 H1C 0.8900 .

loop_
_geom_torsion_atom_site_label_1
_geom_torsion_atom_site_label_2
_geom_torsion_atom_site_label_3
_geom_torsion_atom_site_label_4
_geom_torsion
_geom_torsion_site_symmetry_1
_geom_torsion_site_symmetry_4
Zn1 O5 C1 O6 175.4(3) . .
Zn1 O5 C1 C1 -3.8(5) . 5_666
Zn1 O6 C1 O5 176.1(3) 5_666 .
Zn1 O6 C1 C1 -4.8(5) 5_666 5_666
Zn1 O7 C2 O7 -179.6(2) . 2_565
Zn1 O7 C2 C3 0.4(2) . .
Zn1 O8 C3 O8 174.1(2) . 2_565
Zn1 O8 C3 C2 -5.9(2) . .
O1 P1 O2 Zn1 -109.8(3) . 4_566
O2 P1 O1 Zn1 142.5(3) . .
O3 P1 O1 Zn1 -93.0(3) . .
O3 P1 O2 Zn1 125.9(3) . 4_566
O4 P1 O1 Zn1 18.2(4) . .
O4 P1 O2 Zn1 13.7(3) . 4_566
O7 C2 C3 O8 3.9(2) . .
O7 C2 C3 O8 -176.1(2) . 2_565
O7 C2 C3 O8 3.9(2) 2_565 2_565
O7 C2 C3 O8 -176.1(2) 2_565 .
N1 C4 C5 C5 105.4(12) . 2_665
N1 C4 C5' C5' -174.4(10) . 2_665
